data_4076423
loop_
_publ_author_name
'Fandos, Rosa'
'Otero, Antonio'
'Rodr\'iguez, Ana M.'
'Suizo, Sara'

_publ_section_title
;
 Tantalum Complexes Supported by Asymmetric [ONO] Ligands. The Role of
 Weakly Coordinating Anions on Their Reactivity
;
_journal_issue 5
_journal_name_full Organometallics
_journal_page_first 1849
_journal_paper_doi 10.1021/om201199p
_journal_volume 31
_journal_year 2012
_chemical_formula_moiety 'C30 H38 N2 O4 Ta, C F3 O3 S'
_chemical_formula_sum 'C31 H38 F3 N2 O7 S Ta'
_chemical_formula_weight 820.64
_chemical_name_systematic
;
 ?
;
_space_group_IT_number 2
_symmetry_cell_setting triclinic
_symmetry_space_group_name_Hall '-P 1'
_symmetry_space_group_name_H-M 'P -1'
_atom_sites_solution_hydrogens geom
_atom_sites_solution_primary direct
_atom_sites_solution_secondary difmap
_audit_creation_method SHELXL-97
_cell_angle_alpha 71.264(10)
_cell_angle_beta 82.311(12)
_cell_angle_gamma 69.520(11)
_cell_formula_units_Z 2
_cell_length_a 9.752(5)
_cell_length_b 12.598(6)
_cell_length_c 16.062(8)
_cell_measurement_reflns_used 5648
_cell_measurement_temperature 230(2)
_cell_measurement_theta_max 23.869
_cell_measurement_theta_min 2.679
_cell_volume 1750.1(15)
_computing_cell_refinement 'Bruker SAINT'
_computing_data_collection 'Bruker APEX'
_computing_data_reduction 'Bruker SAINT, SADABS, XPREP'
_computing_molecular_graphics 'Bruker SHELXTL'
_computing_publication_material 'Bruker SHELXTL'
_computing_structure_refinement 'SHELXL-97 (Sheldrick, 1997)'
_computing_structure_solution 'SHELXS-97 (Sheldrick, 1990)'
_diffrn_ambient_temperature 230(2)
_diffrn_measured_fraction_theta_full 0.974
_diffrn_measured_fraction_theta_max 0.974
_diffrn_measurement_device_type 'CCd area detector'
_diffrn_measurement_method 'omega and phi scans'
_diffrn_radiation_monochromator graphite
_diffrn_radiation_source 'fine-focus sealed tube'
_diffrn_radiation_type MoK\a
_diffrn_radiation_wavelength 0.71073
_diffrn_reflns_av_R_equivalents 0.0345
_diffrn_reflns_av_sigmaI/netI 0.0510
_diffrn_reflns_limit_h_max 11
_diffrn_reflns_limit_h_min -10
_diffrn_reflns_limit_k_max 14
_diffrn_reflns_limit_k_min -13
_diffrn_reflns_limit_l_max 19
_diffrn_reflns_limit_l_min -19
_diffrn_reflns_number 14986
_diffrn_reflns_theta_full 25.00
_diffrn_reflns_theta_max 25.00
_diffrn_reflns_theta_min 1.81
_exptl_absorpt_coefficient_mu 3.261
_exptl_absorpt_correction_T_max 0.7804
_exptl_absorpt_correction_T_min 0.7579
_exptl_absorpt_correction_type multi-scan
_exptl_absorpt_process_details SADABS
_exptl_crystal_colour yellow
_exptl_crystal_density_diffrn 1.557
_exptl_crystal_density_method 'not measured'
_exptl_crystal_description prism
_exptl_crystal_F_000 820
_exptl_crystal_size_max 0.09
_exptl_crystal_size_mid 0.08
_exptl_crystal_size_min 0.08
_refine_diff_density_max 0.727
_refine_diff_density_min -0.913
_refine_diff_density_rms 0.130
_refine_ls_extinction_coef 0.0021(2)
_refine_ls_extinction_expression Fc^*^=kFc[1+0.001xFc^2^\l^3^/sin(2\q)]^-1/4^
_refine_ls_extinction_method SHELXL
_refine_ls_goodness_of_fit_ref 1.052
_refine_ls_hydrogen_treatment constr
_refine_ls_matrix_type full
_refine_ls_number_parameters 416
_refine_ls_number_reflns 5989
_refine_ls_number_restraints 0
_refine_ls_restrained_S_all 1.052
_refine_ls_R_factor_all 0.0383
_refine_ls_R_factor_gt 0.0327
_refine_ls_shift/su_max 0.005
_refine_ls_shift/su_mean 0.000
_refine_ls_structure_factor_coef Fsqd
_refine_ls_weighting_details 'calc w=1/[\s^2^(Fo^2^)+(0.0412P)^2^+0.0000P] where P=(Fo^2^+2Fc^2^)/3'
_refine_ls_weighting_scheme calc
_refine_ls_wR_factor_gt 0.0766
_refine_ls_wR_factor_ref 0.0803
_reflns_number_gt 5365
_reflns_number_total 5989
_reflns_threshold_expression >2sigma(I)
_cod_data_source_file om201199p_si_001.cif
_cod_data_source_block 6
_cod_original_sg_symbol_H-M P-1
_cod_database_code 4076423

loop_
_symmetry_equiv_pos_as_xyz
'x, y, z'
'-x, -y, -z'

loop_
_atom_site_label
_atom_site_type_symbol
_atom_site_fract_x
_atom_site_fract_y
_atom_site_fract_z
_atom_site_U_iso_or_equiv
_atom_site_adp_type
_atom_site_occupancy
_atom_site_symmetry_multiplicity
_atom_site_calc_flag
_atom_site_refinement_flags
Ta1 Ta 0.183449(18) 0.529609(15) 0.769855(11) 0.02159(8) Uani 1 1 d .
N1 N -0.0243(4) 0.4791(3) 0.8044(2) 0.0231(8) Uani 1 1 d .
N2 N 0.2324(4) 0.3960(3) 0.7040(2) 0.0292(9) Uani 1 1 d .
O1 O 0.1785(3) 0.4716(2) 0.90665(18) 0.0252(7) Uani 1 1 d .
O2 O 0.1532(3) 0.3844(3) 1.04800(18) 0.0301(7) Uani 1 1 d .
O3 O 0.0663(3) 0.6356(3) 0.65971(18) 0.0307(7) Uani 1 1 d .
O4 O 0.0213(3) 0.6732(2) 0.81638(18) 0.0253(7) Uani 1 1 d .
C1 C 0.1320(5) 0.3986(4) 0.9702(3) 0.0242(9) Uani 1 1 d .
C2 C 0.0527(4) 0.3303(4) 0.9486(3) 0.0234(9) Uani 1 1 d .
C3 C 0.0526(5) 0.2207(4) 1.0097(3) 0.0316(11) Uani 1 1 d .
H3 H 0.1007 0.1941 1.0625 0.038 Uiso 1 1 calc R
C4 C -0.0170(6) 0.1536(4) 0.9922(3) 0.0374(12) Uani 1 1 d .
H4 H -0.0144 0.0812 1.0329 0.045 Uiso 1 1 calc R
C5 C -0.0904(5) 0.1911(4) 0.9162(3) 0.0372(12) Uani 1 1 d .
H5 H -0.1399 0.1457 0.9058 0.045 Uiso 1 1 calc R
C6 C -0.0908(5) 0.2982(4) 0.8540(3) 0.0307(10) Uani 1 1 d .
H6 H -0.1385 0.3228 0.8013 0.037 Uiso 1 1 calc R
C7 C -0.0213(5) 0.3682(4) 0.8698(3) 0.0249(10) Uani 1 1 d .
C8 C -0.1520(5) 0.5445(4) 0.7709(3) 0.0293(10) Uani 1 1 d .
H8 H -0.2310 0.5198 0.7971 0.035 Uiso 1 1 calc R
C9 C -0.1838(5) 0.6506(4) 0.6980(3) 0.0289(10) Uani 1 1 d .
C10 C -0.3336(5) 0.7131(4) 0.6775(3) 0.0384(12) Uani 1 1 d .
H10 H -0.4063 0.6866 0.7122 0.046 Uiso 1 1 calc R
C11 C -0.3710(6) 0.8132(5) 0.6059(4) 0.0459(14) Uani 1 1 d .
H11 H -0.4691 0.8550 0.5930 0.055 Uiso 1 1 calc R
C12 C -0.2636(5) 0.8513(4) 0.5535(3) 0.0391(12) Uani 1 1 d .
H12 H -0.2900 0.9192 0.5056 0.047 Uiso 1 1 calc R
C13 C -0.1173(5) 0.7904(4) 0.5708(3) 0.0339(11) Uani 1 1 d .
H13 H -0.0465 0.8164 0.5336 0.041 Uiso 1 1 calc R
C14 C -0.0745(5) 0.6904(4) 0.6436(3) 0.0270(10) Uani 1 1 d .
C15 C 0.2745(5) 0.3451(4) 0.7809(3) 0.0274(10) Uani 1 1 d .
C16 C 0.3392(6) 0.2179(4) 0.8340(3) 0.0393(12) Uani 1 1 d .
H16A H 0.2741 0.1755 0.8347 0.059 Uiso 1 1 calc R
H16B H 0.3530 0.2141 0.8931 0.059 Uiso 1 1 calc R
H16C H 0.4319 0.1829 0.8082 0.059 Uiso 1 1 calc R
C17 C 0.2168(6) 0.3531(5) 0.6296(3) 0.0412(13) Uani 1 1 d .
C18 C 0.2234(8) 0.4458(6) 0.5436(4) 0.0670(19) Uani 1 1 d .
H18A H 0.1511 0.5203 0.5446 0.101 Uiso 1 1 calc R
H18B H 0.2044 0.4222 0.4963 0.101 Uiso 1 1 calc R
H18C H 0.3189 0.4540 0.5351 0.101 Uiso 1 1 calc R
C19 C 0.3434(8) 0.2397(6) 0.6291(5) 0.090(3) Uani 1 1 d .
H19A H 0.4347 0.2536 0.6267 0.135 Uiso 1 1 calc R
H19B H 0.3371 0.2168 0.5786 0.135 Uiso 1 1 calc R
H19C H 0.3379 0.1775 0.6816 0.135 Uiso 1 1 calc R
C20 C 0.0738(8) 0.3321(8) 0.6423(4) 0.083(2) Uani 1 1 d .
H20A H 0.0732 0.2713 0.6966 0.125 Uiso 1 1 calc R
H20B H 0.0591 0.3075 0.5944 0.125 Uiso 1 1 calc R
H20C H -0.0034 0.4041 0.6439 0.125 Uiso 1 1 calc R
C21 C 0.4329(5) 0.5046(4) 0.8124(3) 0.0304(11) Uani 1 1 d .
C22 C 0.4530(5) 0.4995(4) 0.7252(3) 0.0317(11) Uani 1 1 d .
C23 C 0.3669(5) 0.6103(4) 0.6708(3) 0.0295(10) Uani 1 1 d .
C24 C 0.2965(5) 0.6851(4) 0.7236(3) 0.0293(10) Uani 1 1 d .
C25 C 0.3389(5) 0.6199(4) 0.8108(3) 0.0295(10) Uani 1 1 d .
C26 C 0.5078(6) 0.4107(5) 0.8907(3) 0.0470(14) Uani 1 1 d .
H26A H 0.5678 0.3418 0.8739 0.071 Uiso 1 1 calc R
H26B H 0.4360 0.3904 0.9341 0.071 Uiso 1 1 calc R
H26C H 0.5680 0.4392 0.9148 0.071 Uiso 1 1 calc R
C27 C 0.5573(5) 0.4013(5) 0.6943(4) 0.0446(13) Uani 1 1 d .
H27A H 0.6388 0.4246 0.6640 0.067 Uiso 1 1 calc R
H27B H 0.5090 0.3831 0.6549 0.067 Uiso 1 1 calc R
H27C H 0.5917 0.3325 0.7438 0.067 Uiso 1 1 calc R
C28 C 0.3645(6) 0.6509(5) 0.5717(3) 0.0447(14) Uani 1 1 d .
H28A H 0.2650 0.6821 0.5530 0.067 Uiso 1 1 calc R
H28B H 0.4173 0.5849 0.5497 0.067 Uiso 1 1 calc R
H28C H 0.4097 0.7114 0.5493 0.067 Uiso 1 1 calc R
C29 C 0.2085(6) 0.8134(4) 0.6874(4) 0.0451(13) Uani 1 1 d .
H29A H 0.2703 0.8554 0.6504 0.068 Uiso 1 1 calc R
H29B H 0.1687 0.8466 0.7349 0.068 Uiso 1 1 calc R
H29C H 0.1301 0.8204 0.6535 0.068 Uiso 1 1 calc R
C30 C 0.3018(6) 0.6665(5) 0.8896(3) 0.0463(14) Uani 1 1 d .
H30A H 0.2786 0.6081 0.9394 0.069 Uiso 1 1 calc R
H30B H 0.2190 0.7380 0.8769 0.069 Uiso 1 1 calc R
H30C H 0.3842 0.6830 0.9026 0.069 Uiso 1 1 calc R
C31 C 0.8221(7) 0.0960(5) 0.6412(4) 0.0512(15) Uani 1 1 d .
S1 S 0.84103(16) 0.01938(12) 0.75777(9) 0.0428(3) Uani 1 1 d .
O11 O 0.9778(5) 0.0268(4) 0.7759(3) 0.0754(14) Uani 1 1 d .
O12 O 0.8459(4) -0.0991(3) 0.7627(2) 0.0505(10) Uani 1 1 d .
O13 O 0.7152(4) 0.0859(3) 0.7962(3) 0.0606(12) Uani 1 1 d .
F11 F 0.9321(4) 0.0446(3) 0.5948(2) 0.0779(12) Uani 1 1 d .
F12 F 0.8148(4) 0.2074(3) 0.6228(2) 0.0772(12) Uani 1 1 d .
F13 F 0.6983(5) 0.0966(4) 0.6132(3) 0.0926(14) Uani 1 1 d .
H101 H -0.0091 0.6404 0.8776 0.060 Uiso 1 1 d .
H102 H 0.0662 0.7333 0.8145 0.060 Uiso 1 1 d .

loop_
_atom_site_aniso_label
_atom_site_aniso_U_11
_atom_site_aniso_U_22
_atom_site_aniso_U_33
_atom_site_aniso_U_23
_atom_site_aniso_U_13
_atom_site_aniso_U_12
Ta1 0.01900(11) 0.02486(12) 0.01717(10) -0.00386(7) 0.00117(7) -0.00539(7)
N1 0.025(2) 0.0225(19) 0.0208(18) -0.0073(15) 0.0021(15) -0.0072(16)
N2 0.025(2) 0.036(2) 0.025(2) -0.0118(18) 0.0001(16) -0.0066(17)
O1 0.0303(17) 0.0266(17) 0.0185(15) -0.0038(13) 0.0013(13) -0.0122(14)
O2 0.0359(18) 0.0368(18) 0.0162(15) -0.0036(13) 0.0003(13) -0.0142(15)
O3 0.0236(17) 0.0402(19) 0.0194(15) -0.0020(14) -0.0023(13) -0.0054(14)
O4 0.0305(17) 0.0230(16) 0.0236(16) -0.0072(13) 0.0063(13) -0.0124(13)
C1 0.023(2) 0.021(2) 0.024(2) -0.0064(19) 0.0008(18) -0.0031(18)
C2 0.021(2) 0.023(2) 0.019(2) -0.0061(18) 0.0041(17) -0.0007(18)
C3 0.041(3) 0.022(2) 0.025(2) -0.0021(19) 0.001(2) -0.006(2)
C4 0.052(3) 0.019(2) 0.035(3) -0.004(2) 0.005(2) -0.011(2)
C5 0.041(3) 0.032(3) 0.044(3) -0.015(2) 0.003(2) -0.018(2)
C6 0.030(3) 0.032(3) 0.033(3) -0.012(2) 0.000(2) -0.012(2)
C7 0.023(2) 0.021(2) 0.026(2) -0.0058(18) 0.0084(18) -0.0052(18)
C8 0.023(2) 0.033(3) 0.030(2) -0.010(2) 0.0019(19) -0.007(2)
C9 0.024(2) 0.033(3) 0.030(2) -0.010(2) -0.0039(19) -0.006(2)
C10 0.026(3) 0.041(3) 0.043(3) -0.007(2) -0.002(2) -0.009(2)
C11 0.034(3) 0.044(3) 0.049(3) -0.010(3) -0.014(3) 0.000(2)
C12 0.040(3) 0.031(3) 0.040(3) -0.002(2) -0.012(2) -0.008(2)
C13 0.041(3) 0.032(3) 0.025(2) -0.004(2) -0.003(2) -0.011(2)
C14 0.029(2) 0.030(3) 0.023(2) -0.0106(19) -0.0044(19) -0.006(2)
C15 0.023(2) 0.030(3) 0.029(2) -0.012(2) 0.0031(19) -0.0062(19)
C16 0.043(3) 0.032(3) 0.033(3) -0.009(2) 0.000(2) -0.001(2)
C17 0.043(3) 0.048(3) 0.035(3) -0.025(3) -0.003(2) -0.006(3)
C18 0.095(5) 0.082(5) 0.037(3) -0.023(3) 0.002(3) -0.041(4)
C19 0.105(6) 0.084(5) 0.074(5) -0.062(4) -0.026(4) 0.020(5)
C20 0.095(6) 0.149(7) 0.064(4) -0.070(5) 0.022(4) -0.083(5)
C21 0.018(2) 0.040(3) 0.031(3) -0.006(2) -0.0002(19) -0.012(2)
C22 0.018(2) 0.034(3) 0.036(3) -0.004(2) 0.0038(19) -0.008(2)
C23 0.020(2) 0.038(3) 0.026(2) 0.000(2) 0.0025(18) -0.012(2)
C24 0.023(2) 0.031(3) 0.033(3) -0.009(2) 0.0066(19) -0.011(2)
C25 0.028(2) 0.034(3) 0.029(2) -0.007(2) 0.004(2) -0.016(2)
C26 0.032(3) 0.060(4) 0.037(3) 0.006(3) -0.009(2) -0.018(3)
C27 0.021(3) 0.046(3) 0.060(4) -0.017(3) 0.003(2) -0.003(2)
C28 0.042(3) 0.063(4) 0.023(3) -0.005(2) 0.007(2) -0.019(3)
C29 0.040(3) 0.036(3) 0.052(3) -0.003(3) 0.002(3) -0.015(2)
C30 0.052(3) 0.061(4) 0.042(3) -0.023(3) 0.003(3) -0.032(3)
C31 0.059(4) 0.031(3) 0.048(3) 0.000(3) 0.004(3) -0.008(3)
S1 0.0453(8) 0.0343(7) 0.0356(7) -0.0055(6) 0.0041(6) -0.0033(6)
O11 0.065(3) 0.082(3) 0.082(3) -0.038(3) -0.025(3) -0.006(3)
O12 0.055(2) 0.028(2) 0.049(2) 0.0014(17) 0.0058(19) -0.0057(18)
O13 0.058(3) 0.046(2) 0.060(3) -0.013(2) 0.022(2) -0.006(2)
F11 0.099(3) 0.060(2) 0.043(2) -0.0073(18) 0.029(2) -0.007(2)
F12 0.103(3) 0.0325(19) 0.071(2) 0.0019(17) 0.016(2) -0.0154(19)
F13 0.090(3) 0.095(3) 0.077(3) -0.009(2) -0.044(2) -0.010(3)

loop_
_atom_type_symbol
_atom_type_description
_atom_type_scat_dispersion_real
_atom_type_scat_dispersion_imag
_atom_type_scat_source
C C 0.0033 0.0016 'International Tables Vol C Tables 4.2.6.8 and 6.1.1.4'
H H 0.0000 0.0000 'International Tables Vol C Tables 4.2.6.8 and 6.1.1.4'
N N 0.0061 0.0033 'International Tables Vol C Tables 4.2.6.8 and 6.1.1.4'
O O 0.0106 0.0060 'International Tables Vol C Tables 4.2.6.8 and 6.1.1.4'
F F 0.0171 0.0103 'International Tables Vol C Tables 4.2.6.8 and 6.1.1.4'
S S 0.1246 0.1234 'International Tables Vol C Tables 4.2.6.8 and 6.1.1.4'
Ta Ta -0.7052 6.5227 'International Tables Vol C Tables 4.2.6.8 and 6.1.1.4'

loop_
_geom_angle_atom_site_label_1
_geom_angle_atom_site_label_2
_geom_angle_atom_site_label_3
_geom_angle
O3 Ta1 O1 145.55(12)
O3 Ta1 C15 116.26(15)
O1 Ta1 C15 84.36(14)
O3 Ta1 N2 83.14(14)
O1 Ta1 N2 116.58(13)
C15 Ta1 N2 33.75(15)
O3 Ta1 O4 77.31(12)
O1 Ta1 O4 72.27(11)
C15 Ta1 O4 148.76(14)
N2 Ta1 O4 149.72(13)
O3 Ta1 N1 80.28(13)
O1 Ta1 N1 76.19(12)
C15 Ta1 N1 80.60(15)
N2 Ta1 N1 80.11(13)
O4 Ta1 N1 74.01(12)
O3 Ta1 C24 80.50(14)
O1 Ta1 C24 107.72(14)
C15 Ta1 C24 130.57(16)
N2 Ta1 C24 121.89(15)
O4 Ta1 C24 77.53(13)
N1 Ta1 C24 148.46(14)
O3 Ta1 C25 112.93(15)
O1 Ta1 C25 76.10(13)
C15 Ta1 C25 117.03(17)
N2 Ta1 C25 131.76(15)
O4 Ta1 C25 77.73(14)
N1 Ta1 C25 145.15(14)
C24 Ta1 C25 33.51(15)
O3 Ta1 C23 77.36(14)
O1 Ta1 C23 127.61(13)
C15 Ta1 C23 101.87(16)
N2 Ta1 C23 88.93(16)
O4 Ta1 C23 108.74(14)
N1 Ta1 C23 156.11(14)
C24 Ta1 C23 33.09(15)
C25 Ta1 C23 54.52(16)
O3 Ta1 C21 131.06(14)
O1 Ta1 C21 75.22(13)
C15 Ta1 C21 84.09(17)
N2 Ta1 C21 101.57(15)
O4 Ta1 C21 108.71(14)
N1 Ta1 C21 148.66(14)
C24 Ta1 C21 55.42(15)
C25 Ta1 C21 33.22(15)
C23 Ta1 C21 54.33(15)
O3 Ta1 C22 106.28(14)
O1 Ta1 C22 105.41(13)
C15 Ta1 C22 75.96(16)
N2 Ta1 C22 78.04(16)
O4 Ta1 C22 129.55(14)
N1 Ta1 C22 156.17(15)
C24 Ta1 C22 54.61(15)
C25 Ta1 C22 54.05(16)
C23 Ta1 C22 32.53(14)
C21 Ta1 C22 32.30(15)
C8 N1 C7 114.9(4)
C8 N1 Ta1 125.1(3)
C7 N1 Ta1 120.0(3)
C15 N2 C17 133.8(4)
C15 N2 Ta1 72.4(3)
C17 N2 Ta1 152.7(3)
C1 O1 Ta1 139.6(3)
C14 O3 Ta1 134.5(3)
O2 C1 O1 121.4(4)
O2 C1 C2 120.1(4)
O1 C1 C2 118.5(4)
C7 C2 C3 118.1(4)
C7 C2 C1 123.2(4)
C3 C2 C1 118.7(4)
C4 C3 C2 120.9(4)
C3 C4 C5 121.0(5)
C4 C5 C6 119.5(5)
C7 C6 C5 120.8(4)
C6 C7 C2 119.6(4)
C6 C7 N1 119.6(4)
C2 C7 N1 120.8(4)
N1 C8 C9 126.9(4)
C14 C9 C10 119.5(4)
C14 C9 C8 123.3(4)
C10 C9 C8 117.1(4)
C11 C10 C9 119.9(5)
C12 C11 C10 120.2(5)
C11 C12 C13 121.0(5)
C12 C13 C14 120.8(5)
O3 C14 C13 119.4(4)
O3 C14 C9 121.9(4)
C13 C14 C9 118.7(4)
N2 C15 C16 134.5(4)
N2 C15 Ta1 73.9(3)
C16 C15 Ta1 151.4(3)
C20 C17 N2 107.6(4)
C20 C17 C18 111.0(5)
N2 C17 C18 109.2(5)
C20 C17 C19 111.2(6)
N2 C17 C19 110.1(4)
C18 C17 C19 107.8(5)
C22 C21 C25 107.4(4)
C22 C21 C26 126.4(5)
C25 C21 C26 125.9(5)
C22 C21 Ta1 76.1(3)
C25 C21 Ta1 71.2(3)
C26 C21 Ta1 122.8(3)
C21 C22 C23 107.8(4)
C21 C22 C27 126.1(4)
C23 C22 C27 125.8(4)
C21 C22 Ta1 71.6(2)
C23 C22 Ta1 71.4(2)
C27 C22 Ta1 127.4(3)
C24 C23 C22 108.7(4)
C24 C23 C28 123.8(4)
C22 C23 C28 126.9(4)
C24 C23 Ta1 71.3(3)
C22 C23 Ta1 76.1(3)
C28 C23 Ta1 125.0(3)
C23 C24 C25 107.0(4)
C23 C24 C29 123.6(4)
C25 C24 C29 129.0(4)
C23 C24 Ta1 75.7(3)
C25 C24 Ta1 73.4(3)
C29 C24 Ta1 121.9(3)
C24 C25 C21 109.0(4)
C24 C25 C30 126.3(4)
C21 C25 C30 124.5(4)
C24 C25 Ta1 73.1(3)
C21 C25 Ta1 75.6(3)
C30 C25 Ta1 121.5(3)
F12 C31 F11 107.9(5)
F12 C31 F13 107.0(5)
F11 C31 F13 107.8(5)
F12 C31 S1 112.1(4)
F11 C31 S1 111.8(4)
F13 C31 S1 110.1(4)
O13 S1 O11 115.2(3)
O13 S1 O12 115.7(2)
O11 S1 O12 114.5(3)
O13 S1 C31 103.8(3)
O11 S1 C31 102.5(3)
O12 S1 C31 102.6(2)

loop_
_geom_bond_atom_site_label_1
_geom_bond_atom_site_label_2
_geom_bond_distance
Ta1 O3 2.043(3)
Ta1 O1 2.081(3)
Ta1 C15 2.134(5)
Ta1 N2 2.151(4)
Ta1 O4 2.210(3)
Ta1 N1 2.278(4)
Ta1 C24 2.441(5)
Ta1 C25 2.445(5)
Ta1 C23 2.498(4)
Ta1 C21 2.501(5)
Ta1 C22 2.558(5)
N1 C8 1.302(5)
N1 C7 1.447(5)
N2 C15 1.244(5)
N2 C17 1.504(6)
O1 C1 1.288(5)
O2 C1 1.239(5)
O3 C14 1.321(5)
C1 C2 1.479(6)
C2 C7 1.402(6)
C2 C3 1.414(6)
C3 C4 1.364(7)
C4 C5 1.361(7)
C5 C6 1.397(6)
C6 C7 1.382(6)
C8 C9 1.434(6)
C9 C14 1.412(6)
C9 C10 1.422(6)
C10 C11 1.380(7)
C11 C12 1.376(7)
C12 C13 1.380(7)
C13 C14 1.394(6)
C15 C16 1.501(6)
C17 C20 1.484(8)
C17 C18 1.506(8)
C17 C19 1.528(8)
C21 C22 1.408(6)
C21 C25 1.415(6)
C21 C26 1.482(6)
C22 C23 1.417(6)
C22 C27 1.480(7)
C23 C24 1.408(6)
C23 C28 1.509(6)
C24 C25 1.408(6)
C24 C29 1.499(6)
C25 C30 1.512(6)
C31 F12 1.315(6)
C31 F11 1.317(6)
C31 F13 1.341(7)
C31 S1 1.811(6)
S1 O13 1.413(4)
S1 O11 1.443(5)
S1 O12 1.454(4)

loop_
_platon_squeeze_void_nr
_platon_squeeze_void_average_x
_platon_squeeze_void_average_y
_platon_squeeze_void_average_z
_platon_squeeze_void_volume
_platon_squeeze_void_count_electrons
_platon_squeeze_void_content
1 0.500 1.000 1.000 226 94 ' '
